data_7237053
loop_
_publ_author_name
'Ekbote, Anupama'
'Han, Si Hyun'
'Jadhav, Thaksen'
'Mobin, Shaikh M.'
'Lee, Jun Yeob'
'Misra, Rajneesh'

_publ_section_title
;
 Stimuli responsive AIE active positional isomers of phenanthroimidazole
 as non-doped emitters in OLEDs
;
_journal_issue 8
_journal_name_full 'Journal of Materials Chemistry C'
_journal_page_first 2077
_journal_paper_doi 10.1039/C7TC05450E
_journal_volume 6
_journal_year 2018
_chemical_formula_sum 'C65 H45 N3'
_chemical_formula_weight 868.04
_space_group_crystal_system triclinic
_space_group_IT_number 2
_space_group_name_Hall '-P 1'
_space_group_name_H-M_alt 'P -1'
_atom_sites_solution_hydrogens geom
_audit_creation_method SHELXL-2014/7
_audit_update_record
;
2017-08-29 deposited with the CCDC.
2018-01-30 downloaded from the CCDC.
;
_cell_angle_alpha 100.024(4)
_cell_angle_beta 94.455(4)
_cell_angle_gamma 109.496(4)
_cell_formula_units_Z 2
_cell_length_a 11.0325(4)
_cell_length_b 13.8922(5)
_cell_length_c 17.6967(8)
_cell_measurement_reflns_used 8492
_cell_measurement_temperature 293(2)
_cell_measurement_theta_max 71.0380
_cell_measurement_theta_min 4.2920
_cell_volume 2490.68(19)
_computing_cell_refinement 'CrysAlis RED, Oxford Diffraction Ltd.,'
_computing_data_collection 'CrysAlis CCD, Oxford Diffraction Ltd.,'
_computing_data_reduction 'CrysAlis RED, Oxford Diffraction Ltd.,'
_computing_molecular_graphics Ortep3
_computing_publication_material Shelx97
_computing_structure_refinement 'SHELXL-2014/7 (Sheldrick, 2014)'
_computing_structure_solution 'SHELXS-97 (Sheldrick, 1997)'
_diffrn_ambient_temperature 293(2)
_diffrn_detector_area_resol_mean 15.9948
_diffrn_measured_fraction_theta_full 0.998
_diffrn_measured_fraction_theta_max 0.975
_diffrn_measurement_device_type 'OXFORD DIFFRACTION SUPER NOVA'
_diffrn_measurement_method \w/q-scan
_diffrn_radiation_monochromator graphite
_diffrn_radiation_source 'Micro-Focus (Cu) X-ray Source'
_diffrn_radiation_type CuK\a
_diffrn_radiation_wavelength 1.54184
_diffrn_reflns_av_R_equivalents 0.0683
_diffrn_reflns_av_unetI/netI 0.0657
_diffrn_reflns_Laue_measured_fraction_full 0.998
_diffrn_reflns_Laue_measured_fraction_max 0.975
_diffrn_reflns_limit_h_max 9
_diffrn_reflns_limit_h_min -13
_diffrn_reflns_limit_k_max 16
_diffrn_reflns_limit_k_min -16
_diffrn_reflns_limit_l_max 20
_diffrn_reflns_limit_l_min -21
_diffrn_reflns_number 16838
_diffrn_reflns_point_group_measured_fraction_full 0.998
_diffrn_reflns_point_group_measured_fraction_max 0.975
_diffrn_reflns_theta_full 67.684
_diffrn_reflns_theta_max 71.472
_diffrn_reflns_theta_min 3.454
_exptl_absorpt_coefficient_mu 0.513
_exptl_absorpt_correction_T_max 1.00000
_exptl_absorpt_correction_T_min 0.70721
_exptl_absorpt_correction_type multi-scan
_exptl_absorpt_process_details
;
CrysAlisPro, Agilent Technologies,
Version 1.171.37.35 (release 13-08-2014 CrysAlis171 .NET)
(compiled Aug 13 2014,18:06:01)
Empirical absorption correction using spherical harmonics,
 implemented in SCALE3 ABSPACK scaling algorithm.
;
_exptl_crystal_colour orange
_exptl_crystal_density_diffrn 1.157
_exptl_crystal_density_method 'not measured'
_exptl_crystal_description block
_exptl_crystal_F_000 912
_exptl_crystal_size_max 0.230
_exptl_crystal_size_mid 0.180
_exptl_crystal_size_min 0.120
_platon_squeeze_details
;
;
_refine_diff_density_max 0.348
_refine_diff_density_min -0.387
_refine_diff_density_rms 0.068
_refine_ls_extinction_method none
_refine_ls_goodness_of_fit_ref 1.072
_refine_ls_hydrogen_treatment constr
_refine_ls_matrix_type full
_refine_ls_number_parameters 669
_refine_ls_number_reflns 9463
_refine_ls_number_restraints 630
_refine_ls_restrained_S_all 1.051
_refine_ls_R_factor_all 0.0889
_refine_ls_R_factor_gt 0.0780
_refine_ls_shift/su_max 0.000
_refine_ls_shift/su_mean 0.000
_refine_ls_structure_factor_coef Fsqd
_refine_ls_weighting_details 'w=1/[\s^2^(Fo^2^)+(0.1531P)^2^+0.0662P] where P=(Fo^2^+2Fc^2^)/3'
_refine_ls_weighting_scheme calc
_refine_ls_wR_factor_gt 0.2241
_refine_ls_wR_factor_ref 0.2348
_reflns_Friedel_coverage 0.000
_reflns_number_gt 7193
_reflns_number_total 9463
_reflns_threshold_expression 'I > 2\s(I)'
_cod_data_source_file c7tc05450e2.cif
_cod_data_source_block shelx
_cod_original_cell_volume 2490.68(18)
_cod_database_code 7237053
_shelx_shelxl_version_number 2014/7
_shelx_space_group_comment
;
The symmetry employed for this shelxl refinement is uniquely defined
by the following loop, which should always be used as a source of
symmetry information in preference to the above space-group names.
They are only intended as comments.
;
_shelx_estimated_absorpt_t_min 0.891
_shelx_estimated_absorpt_t_max 0.941

loop_
_space_group_symop_operation_xyz
'x, y, z'
'-x, -y, -z'

loop_
_atom_site_label
_atom_site_type_symbol
_atom_site_fract_x
_atom_site_fract_y
_atom_site_fract_z
_atom_site_U_iso_or_equiv
_atom_site_adp_type
_atom_site_occupancy
_atom_site_site_symmetry_order
_atom_site_calc_flag
_atom_site_refinement_flags_posn
_atom_site_refinement_flags_adp
_atom_site_refinement_flags_occupancy
_atom_site_disorder_assembly
_atom_site_disorder_group
N1 N 0.32584(17) 0.69737(13) 0.34091(10) 0.0332(4) Uani 1 1 d . U . . .
N2 N 0.25848(16) 0.57550(13) 0.41194(10) 0.0311(4) Uani 1 1 d . U . . .
N3 N 0.77656(19) 0.97105(14) 0.61877(11) 0.0413(4) Uani 1 1 d . U . . .
C1 C 0.34877(19) 0.67119(15) 0.40771(12) 0.0315(4) Uani 1 1 d . U . . .
C2 C 0.2176(2) 0.61725(16) 0.30071(11) 0.0321(4) Uani 1 1 d . U . . .
C3 C 0.1524(2) 0.61115(17) 0.22590(12) 0.0372(5) Uani 1 1 d . U . . .
C4 C 0.1990(3) 0.6901(2) 0.18452(13) 0.0433(5) Uani 1 1 d . U . . .
H4 H 0.2742 0.7470 0.2055 0.052 Uiso 1 1 calc R U . . .
C5 C 0.1339(3) 0.6840(2) 0.11260(14) 0.0502(6) Uani 1 1 d . U . . .
H5 H 0.1652 0.7362 0.0850 0.060 Uiso 1 1 calc R U . . .
C6 C 0.0202(3) 0.5982(2) 0.08225(14) 0.0510(6) Uani 1 1 d . U . . .
H6 H -0.0252 0.5942 0.0346 0.061 Uiso 1 1 calc R U . . .
C7 C -0.0254(3) 0.5196(2) 0.12215(14) 0.0462(5) Uani 1 1 d . U . . .
H7 H -0.1012 0.4634 0.1008 0.055 Uiso 1 1 calc R U . . .
C8 C 0.0400(2) 0.52249(18) 0.19450(12) 0.0372(4) Uani 1 1 d . U . . .
C9 C -0.0031(2) 0.43823(18) 0.23731(13) 0.0385(5) Uani 1 1 d . U . . .
C10 C -0.1104(2) 0.3461(2) 0.20622(15) 0.0474(5) Uani 1 1 d . U . . .
H10 H -0.1551 0.3389 0.1576 0.057 Uiso 1 1 calc R U . . .
C11 C -0.1509(3) 0.2670(2) 0.24514(17) 0.0530(6) Uani 1 1 d . U . . .
H11 H -0.2234 0.2080 0.2235 0.064 Uiso 1 1 calc R U . . .
C12 C -0.0837(2) 0.27473(18) 0.31738(16) 0.0465(5) Uani 1 1 d . U . . .
H12 H -0.1104 0.2204 0.3435 0.056 Uiso 1 1 calc R U . . .
C13 C 0.0222(2) 0.36298(17) 0.34987(14) 0.0391(5) Uani 1 1 d . U . . .
H13 H 0.0666 0.3677 0.3980 0.047 Uiso 1 1 calc R U . . .
C14 C 0.0643(2) 0.44599(16) 0.31161(12) 0.0350(4) Uani 1 1 d . U . . .
C15 C 0.17358(19) 0.54049(15) 0.34237(11) 0.0309(4) Uani 1 1 d . U . . .
C16 C 0.45768(19) 0.74086(15) 0.46690(12) 0.0315(4) Uani 1 1 d . U . . .
C17 C 0.5538(2) 0.81747(16) 0.44060(12) 0.0342(4) Uani 1 1 d . U . . .
H17 H 0.5459 0.8191 0.3882 0.041 Uiso 1 1 calc R U . . .
C18 C 0.6593(2) 0.89028(16) 0.49027(13) 0.0352(4) Uani 1 1 d . U . . .
H18 H 0.7222 0.9391 0.4707 0.042 Uiso 1 1 calc R U . . .
C19 C 0.6731(2) 0.89167(16) 0.56983(13) 0.0351(4) Uani 1 1 d . U . . .
C20 C 0.5795(2) 0.81516(16) 0.59663(12) 0.0350(4) Uani 1 1 d . U . . .
H20 H 0.5875 0.8139 0.6491 0.042 Uiso 1 1 calc R U . . .
C21 C 0.4740(2) 0.74059(16) 0.54608(12) 0.0334(4) Uani 1 1 d . U . . .
H21 H 0.4134 0.6897 0.5652 0.040 Uiso 1 1 calc R U . . .
C22 C 0.8484(2) 1.06145(16) 0.58980(13) 0.0376(5) Uani 1 1 d . U . . .
C23 C 0.7855(2) 1.12520(18) 0.56653(15) 0.0432(5) Uani 1 1 d . U . . .
H23 H 0.6994 1.1134 0.5733 0.052 Uiso 1 1 calc R U . . .
C24 C 0.8527(3) 1.20649(18) 0.53312(16) 0.0480(6) Uani 1 1 d . U . . .
H24 H 0.8106 1.2489 0.5169 0.058 Uiso 1 1 calc R U . . .
C25 C 0.9802(2) 1.22557(18) 0.52358(15) 0.0446(5) Uani 1 1 d . U . . .
H25 H 1.0238 1.2797 0.5003 0.054 Uiso 1 1 calc R U . . .
C26 C 1.0435(2) 1.1633(2) 0.54898(15) 0.0473(5) Uani 1 1 d . U . . .
H26 H 1.1307 1.1771 0.5442 0.057 Uiso 1 1 calc R U . . .
C27 C 0.9771(2) 1.08105(18) 0.58126(14) 0.0415(5) Uani 1 1 d . U . . .
H27 H 1.0192 1.0386 0.5973 0.050 Uiso 1 1 calc R U . . .
C28 C 0.8268(2) 0.96461(18) 0.69393(13) 0.0407(5) Uani 1 1 d . U . . .
C29 C 0.8631(3) 1.0518(2) 0.75427(15) 0.0485(5) Uani 1 1 d . U . . .
H29 H 0.8520 1.1127 0.7458 0.058 Uiso 1 1 calc R U . . .
C30 C 0.9155(3) 1.0486(3) 0.82629(16) 0.0597(7) Uani 1 1 d . U . . .
H30 H 0.9422 1.1081 0.8660 0.072 Uiso 1 1 calc R U . . .
C31 C 0.9288(3) 0.9569(3) 0.84025(17) 0.0628(7) Uani 1 1 d . U . . .
H31 H 0.9604 0.9538 0.8897 0.075 Uiso 1 1 calc R U . . .
C32 C 0.8948(3) 0.8706(2) 0.78021(17) 0.0563(6) Uani 1 1 d . U . . .
H32 H 0.9064 0.8099 0.7890 0.068 Uiso 1 1 calc R U . . .
C33 C 0.8432(2) 0.8732(2) 0.70659(15) 0.0463(5) Uani 1 1 d . U . . .
H33 H 0.8199 0.8146 0.6664 0.056 Uiso 1 1 calc R U . . .
C34 C 0.25671(18) 0.52309(15) 0.47542(11) 0.0305(4) Uani 1 1 d . U . . .
C35 C 0.3298(2) 0.45907(16) 0.47828(12) 0.0332(4) Uani 1 1 d . U . . .
H35 H 0.3767 0.4475 0.4384 0.040 Uiso 1 1 calc R U . . .
C36 C 0.33159(19) 0.41244(15) 0.54169(12) 0.0334(4) Uani 1 1 d . U . . .
H36 H 0.3790 0.3685 0.5432 0.040 Uiso 1 1 calc R U . . .
C37 C 0.26376(19) 0.43009(15) 0.60326(11) 0.0313(4) Uani 1 1 d . U . . .
C38 C 0.18938(19) 0.49338(16) 0.59785(12) 0.0331(4) Uani 1 1 d . U . . .
H38 H 0.1423 0.5054 0.6376 0.040 Uiso 1 1 calc R U . . .
C39 C 0.18464(19) 0.53837(15) 0.53441(12) 0.0326(4) Uani 1 1 d . U . . .
H39 H 0.1331 0.5790 0.5312 0.039 Uiso 1 1 calc R U . . .
C40 C 0.2717(2) 0.38284(15) 0.67158(11) 0.0326(4) Uani 1 1 d . U . . .
C41 C 0.3836(2) 0.36407(16) 0.69561(12) 0.0354(4) Uani 1 1 d . U . . .
H41 H 0.4544 0.3826 0.6690 0.042 Uiso 1 1 calc R U . . .
C42 C 0.3909(2) 0.31805(17) 0.75874(13) 0.0375(4) Uani 1 1 d . U . . .
H42 H 0.4662 0.3055 0.7733 0.045 Uiso 1 1 calc R U . . .
C43 C 0.2870(2) 0.29032(16) 0.80067(12) 0.0360(4) Uani 1 1 d . U . . .
C44 C 0.1759(2) 0.31074(17) 0.77704(12) 0.0377(4) Uani 1 1 d . U . . .
H44 H 0.1062 0.2943 0.8047 0.045 Uiso 1 1 calc R U . . .
C45 C 0.1672(2) 0.35475(16) 0.71348(12) 0.0351(4) Uani 1 1 d . U . . .
H45 H 0.0912 0.3658 0.6984 0.042 Uiso 1 1 calc R U . . .
C46 C 0.2952(2) 0.24464(19) 0.86972(13) 0.0405(5) Uani 1 1 d . U . . .
C47 C 0.3285(3) 0.1590(2) 0.86743(14) 0.0446(5) Uani 1 1 d . U . . .
C48 C 0.2704(3) 0.3026(2) 0.94268(13) 0.0467(5) Uani 1 1 d . U . . .
C49 C 0.3283(3) 0.4115(2) 0.96292(16) 0.0573(7) Uani 1 1 d . U . . .
H49 H 0.3802 0.4467 0.9302 0.069 Uiso 1 1 calc R U . . .
C50 C 0.3099(4) 0.4676(3) 1.03044(19) 0.0754(10) Uani 1 1 d . U . . .
H50 H 0.3513 0.5398 1.0437 0.090 Uiso 1 1 calc R U . . .
C51 C 0.2304(4) 0.4173(3) 1.07842(17) 0.0784(11) Uani 1 1 d . U . . .
H51 H 0.2185 0.4552 1.1242 0.094 Uiso 1 1 calc R U . . .
C52 C 0.1692(4) 0.3115(4) 1.05864(17) 0.0730(10) Uani 1 1 d . U . . .
H52 H 0.1135 0.2778 1.0903 0.088 Uiso 1 1 calc R U . . .
C53 C 0.1893(3) 0.2530(3) 0.99096(15) 0.0599(7) Uani 1 1 d . U . . .
H53 H 0.1482 0.1808 0.9785 0.072 Uiso 1 1 calc R U . . .
C54 C 0.3736(11) 0.1341(8) 0.9412(5) 0.0469(19) Uani 0.534(13) 1 d . U P A 1
C55 C 0.4762(10) 0.2053(8) 0.9966(4) 0.0601(19) Uani 0.534(13) 1 d . U P A 1
H55 H 0.5217 0.2707 0.9874 0.072 Uiso 0.534(13) 1 calc R U P A 1
C56 C 0.5105(13) 0.1789(10) 1.0655(4) 0.087(3) Uani 0.534(13) 1 d . U P A 1
H56 H 0.5779 0.2260 1.1028 0.105 Uiso 0.534(13) 1 calc R U P A 1
C57 C 0.4395(15) 0.0780(12) 1.0773(5) 0.091(3) Uani 0.534(13) 1 d . U P A 1
H57 H 0.4611 0.0592 1.1230 0.109 Uiso 0.534(13) 1 calc R U P A 1
C58 C 0.3426(16) 0.0093(11) 1.0242(7) 0.095(3) Uani 0.534(13) 1 d . U P A 1
H58 H 0.2969 -0.0559 1.0338 0.115 Uiso 0.534(13) 1 calc R U P A 1
C59 C 0.3099(11) 0.0349(8) 0.9550(5) 0.062(2) Uani 0.534(13) 1 d . U P A 1
H59 H 0.2449 -0.0145 0.9175 0.075 Uiso 0.534(13) 1 calc R U P A 1
C54A C 0.3307(9) 0.1032(9) 0.9360(6) 0.048(2) Uani 0.466(13) 1 d . U P A 2
C55A C 0.4176(9) 0.1571(8) 1.0020(4) 0.054(2) Uani 0.466(13) 1 d . U P A 2
H55A H 0.4692 0.2263 1.0045 0.065 Uiso 0.466(13) 1 calc R U P A 2
C56A C 0.4313(14) 0.1132(12) 1.0641(6) 0.079(3) Uani 0.466(13) 1 d . U P A 2
H56A H 0.4910 0.1510 1.1082 0.095 Uiso 0.466(13) 1 calc R U P A 2
C57A C 0.3508(13) 0.0079(12) 1.0584(6) 0.080(3) Uani 0.466(13) 1 d . U P A 2
H57A H 0.3553 -0.0243 1.0999 0.096 Uiso 0.466(13) 1 calc R U P A 2
C58A C 0.2647(13) -0.0475(10) 0.9906(6) 0.078(3) Uani 0.466(13) 1 d . U P A 2
H58A H 0.2125 -0.1168 0.9868 0.094 Uiso 0.466(13) 1 calc R U P A 2
C59A C 0.2567(9) -0.0002(7) 0.9292(6) 0.0538(18) Uani 0.466(13) 1 d . U P A 2
H59A H 0.2015 -0.0380 0.8834 0.065 Uiso 0.466(13) 1 calc R U P A 2
C60 C 0.3408(2) 0.09433(17) 0.79392(13) 0.0394(5) Uani 1 1 d . U . . .
C61 C 0.4559(2) 0.07385(19) 0.78736(14) 0.0440(5) Uani 1 1 d . U . . .
H61 H 0.5243 0.1024 0.8282 0.053 Uiso 1 1 calc R U . . .
C62 C 0.4689(3) 0.0112(2) 0.72047(16) 0.0506(6) Uani 1 1 d . U . . .
H62 H 0.5458 -0.0019 0.7166 0.061 Uiso 1 1 calc R U . . .
C63 C 0.3671(3) -0.03159(19) 0.65960(15) 0.0480(6) Uani 1 1 d . U . . .
H63 H 0.3756 -0.0730 0.6145 0.058 Uiso 1 1 calc R U . . .
C64 C 0.2534(2) -0.01258(17) 0.66609(14) 0.0424(5) Uani 1 1 d . U . . .
H64 H 0.1847 -0.0422 0.6255 0.051 Uiso 1 1 calc R U . . .
C65 C 0.2399(2) 0.04997(18) 0.73217(13) 0.0402(5) Uani 1 1 d . U . . .
H65 H 0.1626 0.0626 0.7354 0.048 Uiso 1 1 calc R U . . .

loop_
_atom_site_aniso_label
_atom_site_aniso_U_11
_atom_site_aniso_U_22
_atom_site_aniso_U_33
_atom_site_aniso_U_23
_atom_site_aniso_U_13
_atom_site_aniso_U_12
N1 0.0351(8) 0.0357(8) 0.0313(8) 0.0083(7) 0.0065(6) 0.0147(7)
N2 0.0329(8) 0.0318(8) 0.0312(8) 0.0089(6) 0.0066(6) 0.0131(7)
N3 0.0437(10) 0.0339(9) 0.0399(10) 0.0094(7) -0.0046(8) 0.0073(8)
C1 0.0345(10) 0.0330(9) 0.0319(9) 0.0074(7) 0.0075(7) 0.0173(8)
C2 0.0350(9) 0.0384(10) 0.0262(9) 0.0061(7) 0.0052(7) 0.0174(8)
C3 0.0413(11) 0.0446(11) 0.0308(10) 0.0064(8) 0.0070(8) 0.0224(9)
C4 0.0536(13) 0.0506(12) 0.0330(11) 0.0149(9) 0.0085(9) 0.0246(10)
C5 0.0672(16) 0.0573(14) 0.0358(12) 0.0141(10) 0.0067(10) 0.0328(12)
C6 0.0636(15) 0.0654(15) 0.0319(11) 0.0057(10) -0.0014(10) 0.0373(13)
C7 0.0486(13) 0.0577(14) 0.0347(11) 0.0002(9) -0.0012(9) 0.0283(11)
C8 0.0374(10) 0.0477(11) 0.0294(10) 0.0020(8) 0.0048(8) 0.0220(9)
C9 0.0328(10) 0.0446(11) 0.0371(11) -0.0012(8) 0.0024(8) 0.0181(9)
C10 0.0386(12) 0.0525(13) 0.0441(13) -0.0017(10) -0.0019(9) 0.0150(10)
C11 0.0427(13) 0.0449(12) 0.0598(15) -0.0014(11) -0.0035(11) 0.0094(10)
C12 0.0400(12) 0.0365(11) 0.0577(14) 0.0075(10) 0.0063(10) 0.0083(9)
C13 0.0371(11) 0.0356(10) 0.0447(12) 0.0081(9) 0.0066(9) 0.0130(9)
C14 0.0325(10) 0.0381(10) 0.0366(10) 0.0038(8) 0.0065(8) 0.0172(8)
C15 0.0313(9) 0.0328(9) 0.0290(9) 0.0036(7) 0.0025(7) 0.0139(8)
C16 0.0335(9) 0.0299(9) 0.0347(10) 0.0084(7) 0.0071(7) 0.0145(8)
C17 0.0355(10) 0.0350(9) 0.0343(10) 0.0092(8) 0.0047(8) 0.0143(8)
C18 0.0351(10) 0.0314(9) 0.0404(11) 0.0114(8) 0.0067(8) 0.0111(8)
C19 0.0351(10) 0.0309(9) 0.0400(11) 0.0075(8) 0.0026(8) 0.0133(8)
C20 0.0374(10) 0.0374(10) 0.0306(10) 0.0091(8) 0.0037(8) 0.0129(8)
C21 0.0352(10) 0.0335(9) 0.0328(10) 0.0083(8) 0.0079(8) 0.0124(8)
C22 0.0384(11) 0.0319(10) 0.0397(11) 0.0056(8) 0.0014(8) 0.0107(8)
C23 0.0386(11) 0.0382(11) 0.0541(14) 0.0103(10) 0.0097(9) 0.0144(9)
C24 0.0503(13) 0.0357(11) 0.0613(15) 0.0130(10) 0.0122(11) 0.0174(10)
C25 0.0446(12) 0.0361(10) 0.0468(13) 0.0059(9) 0.0056(9) 0.0077(9)
C26 0.0345(11) 0.0498(13) 0.0527(14) 0.0055(10) 0.0060(9) 0.0114(10)
C27 0.0376(11) 0.0420(11) 0.0431(12) 0.0047(9) -0.0018(9) 0.0157(9)
C28 0.0360(11) 0.0423(11) 0.0405(11) 0.0096(9) 0.0002(8) 0.0106(9)
C29 0.0488(13) 0.0489(13) 0.0444(13) 0.0043(10) 0.0031(10) 0.0164(10)
C30 0.0635(17) 0.0658(16) 0.0409(13) 0.0021(11) 0.0030(11) 0.0172(13)
C31 0.0619(17) 0.0815(19) 0.0426(14) 0.0168(13) -0.0003(11) 0.0224(15)
C32 0.0586(15) 0.0605(15) 0.0498(14) 0.0216(12) -0.0001(11) 0.0179(12)
C33 0.0476(13) 0.0467(12) 0.0438(13) 0.0114(10) 0.0009(10) 0.0161(10)
C34 0.0267(9) 0.0294(9) 0.0315(9) 0.0049(7) -0.0005(7) 0.0070(7)
C35 0.0345(9) 0.0373(10) 0.0308(9) 0.0067(8) 0.0083(7) 0.0162(8)
C36 0.0335(10) 0.0332(9) 0.0374(10) 0.0081(8) 0.0069(8) 0.0160(8)
C37 0.0284(9) 0.0312(9) 0.0325(10) 0.0064(7) 0.0033(7) 0.0086(7)
C38 0.0327(9) 0.0359(9) 0.0340(10) 0.0096(8) 0.0111(7) 0.0139(8)
C39 0.0320(9) 0.0317(9) 0.0366(10) 0.0073(8) 0.0062(8) 0.0144(7)
C40 0.0385(10) 0.0319(9) 0.0290(9) 0.0057(7) 0.0081(7) 0.0141(8)
C41 0.0361(10) 0.0388(10) 0.0361(10) 0.0109(8) 0.0076(8) 0.0175(8)
C42 0.0399(11) 0.0392(10) 0.0361(11) 0.0082(8) 0.0038(8) 0.0179(9)
C43 0.0449(11) 0.0353(10) 0.0298(10) 0.0048(8) 0.0043(8) 0.0180(8)
C44 0.0405(11) 0.0443(11) 0.0330(10) 0.0117(8) 0.0098(8) 0.0184(9)
C45 0.0390(10) 0.0382(10) 0.0327(10) 0.0093(8) 0.0074(8) 0.0182(8)
C46 0.0445(12) 0.0504(12) 0.0315(10) 0.0100(9) 0.0032(8) 0.0228(10)
C47 0.0550(13) 0.0567(13) 0.0344(11) 0.0152(10) 0.0122(9) 0.0317(11)
C48 0.0559(13) 0.0634(14) 0.0324(10) 0.0079(10) 0.0039(9) 0.0379(12)
C49 0.0616(16) 0.0654(16) 0.0432(13) -0.0067(11) -0.0021(11) 0.0314(13)
C50 0.080(2) 0.094(2) 0.0537(17) -0.0169(15) -0.0110(15) 0.0543(19)
C51 0.100(2) 0.124(3) 0.0354(13) -0.0085(15) -0.0034(14) 0.087(2)
C52 0.090(2) 0.129(3) 0.0378(13) 0.0260(16) 0.0185(13) 0.081(2)
C53 0.0809(19) 0.090(2) 0.0393(13) 0.0272(13) 0.0199(12) 0.0604(17)
C54 0.067(5) 0.063(4) 0.034(3) 0.022(3) 0.018(3) 0.045(4)
C55 0.077(5) 0.082(4) 0.037(3) 0.010(3) 0.000(3) 0.051(4)
C56 0.137(8) 0.127(7) 0.038(3) 0.019(3) 0.011(3) 0.100(6)
C57 0.147(9) 0.134(7) 0.054(4) 0.041(4) 0.032(4) 0.114(7)
C58 0.154(9) 0.124(7) 0.062(5) 0.056(5) 0.039(5) 0.094(7)
C59 0.082(5) 0.076(5) 0.057(4) 0.042(4) 0.026(3) 0.047(4)
C54A 0.047(4) 0.067(5) 0.044(3) 0.020(3) 0.011(3) 0.033(3)
C55A 0.061(4) 0.073(5) 0.042(3) 0.008(3) 0.005(3) 0.043(4)
C56A 0.112(7) 0.119(8) 0.049(4) 0.026(4) 0.022(4) 0.090(6)
C57A 0.109(7) 0.125(7) 0.050(5) 0.040(4) 0.019(4) 0.087(6)
C58A 0.111(7) 0.103(6) 0.060(5) 0.045(4) 0.033(4) 0.070(5)
C59A 0.060(4) 0.062(4) 0.050(4) 0.028(3) 0.010(3) 0.028(3)
C60 0.0517(12) 0.0410(11) 0.0348(10) 0.0157(8) 0.0112(9) 0.0237(9)
C61 0.0498(13) 0.0486(12) 0.0407(12) 0.0128(9) 0.0090(9) 0.0243(10)
C62 0.0522(14) 0.0569(14) 0.0509(14) 0.0114(11) 0.0112(11) 0.0289(12)
C63 0.0617(15) 0.0435(12) 0.0435(12) 0.0087(10) 0.0144(11) 0.0233(11)
C64 0.0515(13) 0.0367(10) 0.0398(11) 0.0106(9) 0.0055(9) 0.0155(9)
C65 0.0471(12) 0.0409(11) 0.0412(11) 0.0171(9) 0.0122(9) 0.0211(9)

loop_
_atom_type_symbol
_atom_type_description
_atom_type_scat_dispersion_real
_atom_type_scat_dispersion_imag
_atom_type_scat_source
C C 0.0181 0.0091 'International Tables Vol C Tables 4.2.6.8 and 6.1.1.4'
H H 0.0000 0.0000 'International Tables Vol C Tables 4.2.6.8 and 6.1.1.4'
N N 0.0311 0.0180 'International Tables Vol C Tables 4.2.6.8 and 6.1.1.4'

loop_
_geom_angle_atom_site_label_1
_geom_angle_atom_site_label_2
_geom_angle_atom_site_label_3
_geom_angle
C1 N1 C2 105.38(17)
C1 N2 C15 106.29(16)
C1 N2 C34 126.09(17)
C15 N2 C34 127.60(16)
C19 N3 C28 124.16(18)
C19 N3 C22 118.98(18)
C28 N3 C22 116.49(18)
N1 C1 N2 111.66(18)
N1 C1 C16 120.60(18)
N2 C1 C16 127.73(18)
N1 C2 C15 111.40(17)
N1 C2 C3 126.42(19)
C15 C2 C3 122.2(2)
C4 C3 C8 120.8(2)
C4 C3 C2 121.2(2)
C8 C3 C2 118.0(2)
C5 C4 C3 120.7(3)
C5 C4 H4 119.7
C3 C4 H4 119.7
C4 C5 C6 118.9(2)
C4 C5 H5 120.6
C6 C5 H5 120.6
C7 C6 C5 120.8(2)
C7 C6 H6 119.6
C5 C6 H6 119.6
C6 C7 C8 121.6(2)
C6 C7 H7 119.2
C8 C7 H7 119.2
C7 C8 C3 117.2(2)
C7 C8 C9 123.1(2)
C3 C8 C9 119.76(19)
C10 C9 C14 117.4(2)
C10 C9 C8 121.6(2)
C14 C9 C8 121.0(2)
C11 C10 C9 122.2(2)
C11 C10 H10 118.9
C9 C10 H10 118.9
C10 C11 C12 120.1(2)
C10 C11 H11 119.9
C12 C11 H11 119.9
C13 C12 C11 119.8(2)
C13 C12 H12 120.1
C11 C12 H12 120.1
C12 C13 C14 121.1(2)
C12 C13 H13 119.4
C14 C13 H13 119.4
C13 C14 C9 119.4(2)
C13 C14 C15 124.0(2)
C9 C14 C15 116.6(2)
C2 C15 N2 105.27(17)
C2 C15 C14 122.27(19)
N2 C15 C14 132.42(19)
C21 C16 C17 117.15(19)
C21 C16 C1 127.25(18)
C17 C16 C1 115.57(18)
C18 C17 C16 121.83(19)
C18 C17 H17 119.1
C16 C17 H17 119.1
C17 C18 C19 120.78(19)
C17 C18 H18 119.6
C19 C18 H18 119.6
C20 C19 N3 123.0(2)
C20 C19 C18 118.02(19)
N3 C19 C18 118.90(19)
C21 C20 C19 121.04(19)
C21 C20 H20 119.5
C19 C20 H20 119.5
C20 C21 C16 121.13(19)
C20 C21 H21 119.4
C16 C21 H21 119.4
C27 C22 C23 120.0(2)
C27 C22 N3 120.1(2)
C23 C22 N3 119.8(2)
C24 C23 C22 119.2(2)
C24 C23 H23 120.4
C22 C23 H23 120.4
C25 C24 C23 121.1(2)
C25 C24 H24 119.5
C23 C24 H24 119.5
C24 C25 C26 119.5(2)
C24 C25 H25 120.3
C26 C25 H25 120.3
C27 C26 C25 120.0(2)
C27 C26 H26 120.0
C25 C26 H26 120.0
C22 C27 C26 120.3(2)
C22 C27 H27 119.9
C26 C27 H27 119.9
C29 C28 C33 119.9(2)
C29 C28 N3 119.3(2)
C33 C28 N3 120.8(2)
C30 C29 C28 120.4(3)
C30 C29 H29 119.8
C28 C29 H29 119.8
C29 C30 C31 120.3(3)
C29 C30 H30 119.9
C31 C30 H30 119.9
C32 C31 C30 119.5(3)
C32 C31 H31 120.3
C30 C31 H31 120.2
C31 C32 C33 120.7(3)
C31 C32 H32 119.6
C33 C32 H32 119.6
C32 C33 C28 119.2(2)
C32 C33 H33 120.4
C28 C33 H33 120.4
C35 C34 C39 120.24(18)
C35 C34 N2 119.63(18)
C39 C34 N2 120.11(17)
C34 C35 C36 119.03(18)
C34 C35 H35 120.5
C36 C35 H35 120.5
C35 C36 C37 121.65(18)
C35 C36 H36 119.2
C37 C36 H36 119.2
C38 C37 C36 117.80(18)
C38 C37 C40 121.66(18)
C36 C37 C40 120.54(18)
C39 C38 C37 121.04(18)
C39 C38 H38 119.5
C37 C38 H38 119.5
C38 C39 C34 120.16(18)
C38 C39 H39 119.9
C34 C39 H39 119.9
C41 C40 C45 117.94(18)
C41 C40 C37 120.69(18)
C45 C40 C37 121.36(19)
C42 C41 C40 121.05(19)
C42 C41 H41 119.5
C40 C41 H41 119.5
C41 C42 C43 121.1(2)
C41 C42 H42 119.5
C43 C42 H42 119.5
C42 C43 C44 117.63(19)
C42 C43 C46 121.6(2)
C44 C43 C46 120.7(2)
C45 C44 C43 121.6(2)
C45 C44 H44 119.2
C43 C44 H44 119.2
C44 C45 C40 120.7(2)
C44 C45 H45 119.6
C40 C45 H45 119.6
C47 C46 C43 122.1(2)
C47 C46 C48 122.4(2)
C43 C46 C48 115.37(19)
C46 C47 C60 123.0(2)
C46 C47 C54 120.0(4)
C60 C47 C54 116.5(4)
C46 C47 C54A 124.8(5)
C60 C47 C54A 111.1(5)
C53 C48 C49 118.0(3)
C53 C48 C46 122.6(3)
C49 C48 C46 119.4(2)
C50 C49 C48 121.2(3)
C50 C49 H49 119.4
C48 C49 H49 119.4
C51 C50 C49 120.2(4)
C51 C50 H50 119.9
C49 C50 H50 119.9
C52 C51 C50 119.7(3)
C52 C51 H51 120.1
C50 C51 H51 120.1
C51 C52 C53 120.7(3)
C51 C52 H52 119.6
C53 C52 H52 119.6
C48 C53 C52 120.1(3)
C48 C53 H53 119.9
C52 C53 H53 119.9
C59 C54 C55 118.8(7)
C59 C54 C47 118.0(7)
C55 C54 C47 123.2(7)
C56 C55 C54 120.6(8)
C56 C55 H55 119.7
C54 C55 H55 119.7
C55 C56 C57 118.1(9)
C55 C56 H56 121.0
C57 C56 H56 121.0
C58 C57 C56 121.7(9)
C58 C57 H57 119.2
C56 C57 H57 119.2
C57 C58 C59 120.3(11)
C57 C58 H58 119.9
C59 C58 H58 119.9
C58 C59 C54 120.6(10)
C58 C59 H59 119.7
C54 C59 H59 119.7
C55A C54A C59A 120.1(9)
C55A C54A C47 118.2(8)
C59A C54A C47 121.5(8)
C56A C55A C54A 122.6(10)
C56A C55A H55A 118.7
C54A C55A H55A 118.7
C55A C56A C57A 117.2(10)
C55A C56A H56A 121.4
C57A C56A H56A 121.4
C58A C57A C56A 120.0(9)
C58A C57A H57A 120.0
C56A C57A H57A 120.0
C59A C58A C57A 120.3(10)
C59A C58A H58A 119.8
C57A C58A H58A 119.8
C54A C59A C58A 119.6(9)
C54A C59A H59A 120.2
C58A C59A H59A 120.2
C65 C60 C61 118.4(2)
C65 C60 C47 122.3(2)
C61 C60 C47 119.3(2)
C62 C61 C60 120.7(2)
C62 C61 H61 119.7
C60 C61 H61 119.7
C63 C62 C61 119.8(2)
C63 C62 H62 120.1
C61 C62 H62 120.1
C64 C63 C62 119.7(2)
C64 C63 H63 120.1
C62 C63 H63 120.1
C63 C64 C65 120.8(2)
C63 C64 H64 119.6
C65 C64 H64 119.6
C64 C65 C60 120.6(2)
C64 C65 H65 119.7
C60 C65 H65 119.7

loop_
_geom_bond_atom_site_label_1
_geom_bond_atom_site_label_2
_geom_bond_distance
N1 C1 1.326(3)
N1 C2 1.370(3)
N2 C1 1.388(3)
N2 C15 1.392(3)
N2 C34 1.439(2)
N3 C19 1.394(3)
N3 C28 1.430(3)
N3 C22 1.446(3)
C1 C16 1.467(3)
C2 C15 1.378(3)
C2 C3 1.431(3)
C3 C4 1.401(3)
C3 C8 1.414(3)
C4 C5 1.387(3)
C4 H4 0.9300
C5 C6 1.399(4)
C5 H5 0.9300
C6 C7 1.379(4)
C6 H6 0.9300
C7 C8 1.408(3)
C7 H7 0.9300
C8 C9 1.471(3)
C9 C10 1.409(3)
C9 C14 1.428(3)
C10 C11 1.365(4)
C10 H10 0.9300
C11 C12 1.396(4)
C11 H11 0.9300
C12 C13 1.376(3)
C12 H12 0.9300
C13 C14 1.403(3)
C13 H13 0.9300
C14 C15 1.437(3)
C16 C21 1.400(3)
C16 C17 1.403(3)
C17 C18 1.377(3)
C17 H17 0.9300
C18 C19 1.400(3)
C18 H18 0.9300
C19 C20 1.393(3)
C20 C21 1.392(3)
C20 H20 0.9300
C21 H21 0.9300
C22 C27 1.379(3)
C22 C23 1.389(3)
C23 C24 1.384(3)
C23 H23 0.9300
C24 C25 1.371(4)
C24 H24 0.9300
C25 C26 1.389(4)
C25 H25 0.9300
C26 C27 1.380(4)
C26 H26 0.9300
C27 H27 0.9300
C28 C29 1.388(3)
C28 C33 1.394(3)
C29 C30 1.372(4)
C29 H29 0.9300
C30 C31 1.391(5)
C30 H30 0.9300
C31 C32 1.379(5)
C31 H31 0.9300
C32 C33 1.392(3)
C32 H32 0.9300
C33 H33 0.9300
C34 C35 1.389(3)
C34 C39 1.390(3)
C35 C36 1.392(3)
C35 H35 0.9300
C36 C37 1.401(3)
C36 H36 0.9300
C37 C38 1.398(3)
C37 C40 1.483(3)
C38 C39 1.382(3)
C38 H38 0.9300
C39 H39 0.9300
C40 C41 1.395(3)
C40 C45 1.401(3)
C41 C42 1.390(3)
C41 H41 0.9300
C42 C43 1.396(3)
C42 H42 0.9300
C43 C44 1.397(3)
C43 C46 1.482(3)
C44 C45 1.382(3)
C44 H44 0.9300
C45 H45 0.9300
C46 C47 1.353(3)
C46 C48 1.494(3)
C47 C60 1.490(3)
C47 C54 1.498(8)
C47 C54A 1.552(11)
C48 C53 1.384(4)
C48 C49 1.399(4)
C49 C50 1.377(4)
C49 H49 0.9300
C50 C51 1.376(6)
C50 H50 0.9300
C51 C52 1.363(6)
C51 H51 0.9300
C52 C53 1.403(4)
C52 H52 0.9300
C53 H53 0.9300
C54 C59 1.397(10)
C54 C55 1.401(11)
C55 C56 1.393(8)
C55 H55 0.9300
C56 C57 1.419(17)
C56 H56 0.9300
C57 C58 1.337(19)
C57 H57 0.9300
C58 C59 1.387(12)
C58 H58 0.9300
C59 H59 0.9300
C54A C55A 1.373(11)
C54A C59A 1.374(12)
C55A C56A 1.368(13)
C55A H55A 0.9300
C56A C57A 1.42(2)
C56A H56A 0.9300
C57A C58A 1.396(16)
C57A H57A 0.9300
C58A C59A 1.375(10)
C58A H58A 0.9300
C59A H59A 0.9300
C60 C65 1.390(3)
C60 C61 1.400(3)
C61 C62 1.389(4)
C61 H61 0.9300
C62 C63 1.385(4)
C62 H62 0.9300
C63 C64 1.375(4)
C63 H63 0.9300
C64 C65 1.380(3)
C64 H64 0.9300
C65 H65 0.9300

loop_
_geom_torsion_atom_site_label_1
_geom_torsion_atom_site_label_2
_geom_torsion_atom_site_label_3
_geom_torsion_atom_site_label_4
_geom_torsion
C2 N1 C1 N2 0.4(2)
C2 N1 C1 C16 -178.79(17)
C15 N2 C1 N1 -0.1(2)
C34 N2 C1 N1 178.51(17)
C15 N2 C1 C16 178.99(18)
C34 N2 C1 C16 -2.4(3)
C1 N1 C2 C15 -0.5(2)
C1 N1 C2 C3 177.93(19)
N1 C2 C3 C4 1.8(3)
C15 C2 C3 C4 -179.9(2)
N1 C2 C3 C8 -178.75(18)
C15 C2 C3 C8 -0.5(3)
C8 C3 C4 C5 1.5(3)
C2 C3 C4 C5 -179.0(2)
C3 C4 C5 C6 0.5(4)
C4 C5 C6 C7 -1.3(4)
C5 C6 C7 C8 0.0(4)
C6 C7 C8 C3 2.0(3)
C6 C7 C8 C9 -177.6(2)
C4 C3 C8 C7 -2.8(3)
C2 C3 C8 C7 177.76(19)
C4 C3 C8 C9 176.92(19)
C2 C3 C8 C9 -2.6(3)
C7 C8 C9 C10 3.1(3)
C3 C8 C9 C10 -176.5(2)
C7 C8 C9 C14 -178.16(19)
C3 C8 C9 C14 2.2(3)
C14 C9 C10 C11 0.9(4)
C8 C9 C10 C11 179.6(2)
C9 C10 C11 C12 -1.6(4)
C10 C11 C12 C13 1.1(4)
C11 C12 C13 C14 0.0(4)
C12 C13 C14 C9 -0.7(3)
C12 C13 C14 C15 179.7(2)
C10 C9 C14 C13 0.3(3)
C8 C9 C14 C13 -178.50(18)
C10 C9 C14 C15 179.93(18)
C8 C9 C14 C15 1.2(3)
N1 C2 C15 N2 0.5(2)
C3 C2 C15 N2 -178.07(17)
N1 C2 C15 C14 -177.43(17)
C3 C2 C15 C14 4.0(3)
C1 N2 C15 C2 -0.2(2)
C34 N2 C15 C2 -178.80(18)
C1 N2 C15 C14 177.4(2)
C34 N2 C15 C14 -1.2(3)
C13 C14 C15 C2 175.37(19)
C9 C14 C15 C2 -4.3(3)
C13 C14 C15 N2 -1.9(3)
C9 C14 C15 N2 178.49(19)
N1 C1 C16 C21 160.57(19)
N2 C1 C16 C21 -18.4(3)
N1 C1 C16 C17 -17.8(3)
N2 C1 C16 C17 163.22(19)
C21 C16 C17 C18 -0.6(3)
C1 C16 C17 C18 177.87(18)
C16 C17 C18 C19 -1.3(3)
C28 N3 C19 C20 23.3(3)
C22 N3 C19 C20 -163.9(2)
C28 N3 C19 C18 -159.0(2)
C22 N3 C19 C18 13.7(3)
C17 C18 C19 C20 2.2(3)
C17 C18 C19 N3 -175.59(19)
N3 C19 C20 C21 176.58(19)
C18 C19 C20 C21 -1.1(3)
C19 C20 C21 C16 -0.9(3)
C17 C16 C21 C20 1.7(3)
C1 C16 C21 C20 -176.58(19)
C19 N3 C22 C27 -114.4(2)
C28 N3 C22 C27 58.9(3)
C19 N3 C22 C23 62.0(3)
C28 N3 C22 C23 -124.7(2)
C27 C22 C23 C24 1.6(4)
N3 C22 C23 C24 -174.8(2)
C22 C23 C24 C25 -0.8(4)
C23 C24 C25 C26 -1.0(4)
C24 C25 C26 C27 2.0(4)
C23 C22 C27 C26 -0.6(4)
N3 C22 C27 C26 175.8(2)
C25 C26 C27 C22 -1.2(4)
C19 N3 C28 C29 -140.0(2)
C22 N3 C28 C29 47.1(3)
C19 N3 C28 C33 42.0(3)
C22 N3 C28 C33 -130.9(2)
C33 C28 C29 C30 0.2(4)
N3 C28 C29 C30 -177.9(2)
C28 C29 C30 C31 -2.1(4)
C29 C30 C31 C32 3.1(5)
C30 C31 C32 C33 -2.2(5)
C31 C32 C33 C28 0.4(4)
C29 C28 C33 C32 0.7(4)
N3 C28 C33 C32 178.7(2)
C1 N2 C34 C35 -86.0(2)
C15 N2 C34 C35 92.3(2)
C1 N2 C34 C39 92.5(2)
C15 N2 C34 C39 -89.1(2)
C39 C34 C35 C36 -1.3(3)
N2 C34 C35 C36 177.26(17)
C34 C35 C36 C37 -1.3(3)
C35 C36 C37 C38 2.4(3)
C35 C36 C37 C40 -177.52(19)
C36 C37 C38 C39 -1.0(3)
C40 C37 C38 C39 178.90(18)
C37 C38 C39 C34 -1.5(3)
C35 C34 C39 C38 2.6(3)
N2 C34 C39 C38 -175.90(18)
C38 C37 C40 C41 -149.3(2)
C36 C37 C40 C41 30.6(3)
C38 C37 C40 C45 31.3(3)
C36 C37 C40 C45 -148.8(2)
C45 C40 C41 C42 0.6(3)
C37 C40 C41 C42 -178.82(19)
C40 C41 C42 C43 -0.8(3)
C41 C42 C43 C44 -0.2(3)
C41 C42 C43 C46 -177.8(2)
C42 C43 C44 C45 1.4(3)
C46 C43 C44 C45 179.0(2)
C43 C44 C45 C40 -1.6(3)
C41 C40 C45 C44 0.6(3)
C37 C40 C45 C44 179.98(19)
C42 C43 C46 C47 -53.9(3)
C44 C43 C46 C47 128.5(3)
C42 C43 C46 C48 123.2(2)
C44 C43 C46 C48 -54.4(3)
C43 C46 C47 C60 -9.2(4)
C48 C46 C47 C60 173.8(2)
C43 C46 C47 C54 161.9(5)
C48 C46 C47 C54 -15.1(6)
C43 C46 C47 C54A -176.1(5)
C48 C46 C47 C54A 7.0(6)
C47 C46 C48 C53 -49.2(4)
C43 C46 C48 C53 133.7(2)
C47 C46 C48 C49 132.3(3)
C43 C46 C48 C49 -44.8(3)
C53 C48 C49 C50 2.7(4)
C46 C48 C49 C50 -178.7(3)
C48 C49 C50 C51 -1.9(5)
C49 C50 C51 C52 -0.4(5)
C50 C51 C52 C53 1.9(4)
C49 C48 C53 C52 -1.2(4)
C46 C48 C53 C52 -179.7(2)
C51 C52 C53 C48 -1.1(4)
C46 C47 C54 C59 126.0(6)
C60 C47 C54 C59 -62.3(8)
C46 C47 C54 C55 -54.0(8)
C60 C47 C54 C55 117.6(6)
C59 C54 C55 C56 -2.5(9)
C47 C54 C55 C56 177.6(7)
C54 C55 C56 C57 0.6(9)
C55 C56 C57 C58 0.2(12)
C56 C57 C58 C59 1.0(14)
C57 C58 C59 C54 -2.9(13)
C55 C54 C59 C58 3.6(11)
C47 C54 C59 C58 -176.4(7)
C46 C47 C54A C55A -64.4(8)
C60 C47 C54A C55A 127.5(7)
C46 C47 C54A C59A 121.4(8)
C60 C47 C54A C59A -46.7(9)
C59A C54A C55A C56A -2.5(11)
C47 C54A C55A C56A -176.8(7)
C54A C55A C56A C57A -0.3(10)
C55A C56A C57A C58A 1.8(12)
C56A C57A C58A C59A -0.6(13)
C55A C54A C59A C58A 3.8(13)
C47 C54A C59A C58A 177.9(8)
C57A C58A C59A C54A -2.2(13)
C46 C47 C60 C65 -55.8(4)
C54 C47 C60 C65 132.8(5)
C54A C47 C60 C65 112.6(4)
C46 C47 C60 C61 126.6(3)
C54 C47 C60 C61 -44.8(6)
C54A C47 C60 C61 -65.0(5)
C65 C60 C61 C62 0.4(3)
C47 C60 C61 C62 178.1(2)
C60 C61 C62 C63 -0.1(4)
C61 C62 C63 C64 -0.6(4)
C62 C63 C64 C65 0.9(4)
C63 C64 C65 C60 -0.6(3)
C61 C60 C65 C64 -0.1(3)
C47 C60 C65 C64 -177.6(2)

loop_
_platon_squeeze_void_nr
_platon_squeeze_void_average_x
_platon_squeeze_void_average_y
_platon_squeeze_void_average_z
_platon_squeeze_void_volume
_platon_squeeze_void_count_electrons
_platon_squeeze_void_content
1 0.485 0.362 0.225 110 41 ' '
2 0.515 0.638 0.775 110 41 ' '
